data_7003427
loop_
_publ_author_name
'Zhao, Chang-Qiu'
'Jennings, Michael C.'
'Puddephatt, Richard J.'

_publ_section_title
;
 A hemilabile binucleating pincer ligand for self-assembly of
 coordination oligomers and polymers
;
_journal_issue 9
_journal_name_full 'Dalton Transactions'
_journal_page_first 1243
_journal_page_last 1250
_journal_paper_doi 10.1039/b716035f
_journal_year 2008
_chemical_formula_moiety 'C66 H60 Ag2 F6 N2 O4 P4'
_chemical_formula_sum 'C66 H60 Ag2 F6 N2 O4 P4'
_chemical_formula_weight 1398.78
_chemical_name_systematic
;
?
;
_space_group_IT_number 14
_symmetry_cell_setting monoclinic
_symmetry_space_group_name_Hall '-P 2ybc'
_symmetry_space_group_name_H-M 'P 1 21/c 1'
_atom_sites_solution_hydrogens geom
_atom_sites_solution_primary direct
_atom_sites_solution_secondary difmap
_audit_creation_method SHELXL-97
_cell_angle_alpha 90.00
_cell_angle_beta 100.2250(10)
_cell_angle_gamma 90.00
_cell_formula_units_Z 2
_cell_length_a 12.3770(2)
_cell_length_b 11.8752(2)
_cell_length_c 21.1926(4)
_cell_measurement_reflns_used 7063
_cell_measurement_temperature 200(2)
_cell_measurement_theta_max 27.48
_cell_measurement_theta_min 2.55
_cell_volume 3065.40(9)
_computing_cell_refinement 'DENZO-SMN (Otwinowski & Minor, 1997)'
_computing_data_collection 'COLLECT (Nonius, 1997-2001)'
_computing_data_reduction DENZO-SMN
_computing_molecular_graphics 'SHELXTL/PC (Sheldrick, 2001)'
_computing_publication_material SHELXTL/PC
_computing_structure_refinement 'SHELXL-97 (Sheldrick, 1997)'
_computing_structure_solution 'SHELXS-97 (Sheldrick, 1997)'
_diffrn_ambient_temperature 200(2)
_diffrn_measured_fraction_theta_full 0.999
_diffrn_measured_fraction_theta_max 0.999
_diffrn_measurement_device_type 'Nonius Kappa-CCD'
_diffrn_measurement_method '\f scans, and \w scans with \k offsets'
_diffrn_radiation_monochromator graphite
_diffrn_radiation_source 'fine-focus sealed tube'
_diffrn_radiation_type MoK\a
_diffrn_radiation_wavelength 0.71073
_diffrn_reflns_av_R_equivalents 0.046
_diffrn_reflns_av_sigmaI/netI 0.0469
_diffrn_reflns_limit_h_max 15
_diffrn_reflns_limit_h_min -15
_diffrn_reflns_limit_k_max 14
_diffrn_reflns_limit_k_min -14
_diffrn_reflns_limit_l_max 26
_diffrn_reflns_limit_l_min -26
_diffrn_reflns_number 32166
_diffrn_reflns_theta_full 26.37
_diffrn_reflns_theta_max 26.37
_diffrn_reflns_theta_min 2.60
_diffrn_standards_number 0
_exptl_absorpt_coefficient_mu 0.811
_exptl_absorpt_correction_T_max 0.8385
_exptl_absorpt_correction_T_min 0.7507
_exptl_absorpt_correction_type multi-scan
_exptl_absorpt_process_details 'DENZO-SMN (Otwinowski & Minor, 1997)'
_exptl_crystal_colour colourless
_exptl_crystal_density_diffrn 1.515
_exptl_crystal_density_method 'not measured'
_exptl_crystal_description block
_exptl_crystal_F_000 1420
_exptl_crystal_size_max 0.38
_exptl_crystal_size_mid 0.27
_exptl_crystal_size_min 0.22
_refine_diff_density_max 1.094
_refine_diff_density_min -0.586
_refine_diff_density_rms 0.071
_refine_ls_extinction_method none
_refine_ls_goodness_of_fit_ref 1.047
_refine_ls_hydrogen_treatment constr
_refine_ls_matrix_type full
_refine_ls_number_parameters 358
_refine_ls_number_reflns 6271
_refine_ls_number_restraints 51
_refine_ls_restrained_S_all 1.048
_refine_ls_R_factor_all 0.0582
_refine_ls_R_factor_gt 0.0358
_refine_ls_shift/su_max 0.001
_refine_ls_shift/su_mean 0.000
_refine_ls_structure_factor_coef Fsqd
_refine_ls_weighting_details 'calc w=1/[\s^2^(Fo^2^)+(0.0404P)^2^+1.4576P] where P=(Fo^2^+2Fc^2^)/3'
_refine_ls_weighting_scheme calc
_refine_ls_wR_factor_gt 0.0832
_refine_ls_wR_factor_ref 0.0912
_reflns_number_gt 4672
_reflns_number_total 6271
_reflns_threshold_expression I>2\s(I)
_cod_data_source_file b716035f.txt
_cod_data_source_block 02135
_cod_depositor_comments
;
The following automatic conversions were performed:
'_symmetry_cell_setting' value 'Monoclinic' changed to 'monoclinic'
according to '/home/saulius/struct/CIF-dictionaries/cif_core.dic'
dictionary named 'cif_core.dic' version 2.4.1 from 2010-06-29.

Automatic conversion script
Id: cif_fix_enum 1527 2010-12-29 10:47:43Z saulius 
;
_cod_original_cell_volume 3065.41(9)
_cod_original_sg_symbol_H-M 'P 21/c'
_cod_database_code 7003427

loop_
_symmetry_equiv_pos_as_xyz
'x, y, z'
'-x, y+1/2, -z+1/2'
'-x, -y, -z'
'x, -y-1/2, z-1/2'

loop_
_atom_site_label
_atom_site_type_symbol
_atom_site_fract_x
_atom_site_fract_y
_atom_site_fract_z
_atom_site_U_iso_or_equiv
_atom_site_adp_type
_atom_site_occupancy
_atom_site_symmetry_multiplicity
_atom_site_calc_flag
_atom_site_refinement_flags
_atom_site_disorder_assembly
_atom_site_disorder_group
Ag Ag 0.810095(19) 0.235070(18) 0.353495(11) 0.03253(9) Uani 1 1 d . . .
P1 P 0.64784(6) 0.11979(6) 0.35885(4) 0.03014(19) Uani 1 1 d . . .
P2 P 0.92340(6) 0.19389(6) 0.27463(4) 0.02976(19) Uani 1 1 d . . .
C1 C 0.9195(3) 0.0417(2) 0.26169(14) 0.0338(7) Uani 1 1 d . . .
H1A H 0.8441 0.0189 0.2420 0.041 Uiso 1 1 calc R . .
H1B H 0.9691 0.0217 0.2315 0.041 Uiso 1 1 calc R . .
C2 C 0.9546(2) -0.0221(2) 0.32451(14) 0.0336(7) Uani 1 1 d . . .
H2A H 0.9553 -0.1038 0.3151 0.040 Uiso 1 1 calc R . .
H2B H 1.0305 0.0003 0.3434 0.040 Uiso 1 1 calc R . .
N3 N 0.88360(19) -0.00246(19) 0.37180(11) 0.0292(6) Uani 1 1 d . . .
C4 C 0.7820(2) -0.0688(2) 0.35831(14) 0.0346(7) Uani 1 1 d . . .
H4A H 0.7976 -0.1469 0.3737 0.041 Uiso 1 1 calc R . .
H4B H 0.7560 -0.0718 0.3114 0.041 Uiso 1 1 calc R . .
C5 C 0.6920(2) -0.0195(2) 0.39032(14) 0.0338(7) Uani 1 1 d . . .
H5A H 0.7191 -0.0136 0.4370 0.041 Uiso 1 1 calc R . .
H5B H 0.6281 -0.0710 0.3837 0.041 Uiso 1 1 calc R . .
C11 C 0.9409(2) -0.0040(2) 0.43680(13) 0.0279(7) Uani 1 1 d . . .
C12 C 0.9250(2) -0.0846(2) 0.48144(14) 0.0342(7) Uani 1 1 d . . .
H12A H 0.8731 -0.1432 0.4694 0.051 Uiso 1 1 calc R . .
C13 C 1.0161(3) 0.0808(2) 0.45628(14) 0.0355(7) Uani 1 1 d . . .
H13A H 1.0276 0.1376 0.4266 0.053 Uiso 1 1 calc R . .
C1A C 1.06985(12) 0.22838(16) 0.28917(9) 0.0316(7) Uani 1 1 d G . .
C1B C 1.14215(17) 0.18213(16) 0.25303(9) 0.0412(8) Uani 1 1 d G . .
H1BA H 1.1161 0.1302 0.2197 0.049 Uiso 1 1 calc R . .
C1C C 1.25252(15) 0.21182(19) 0.26571(10) 0.0531(10) Uani 1 1 d G . .
H1CA H 1.3019 0.1802 0.2410 0.064 Uiso 1 1 calc R . .
C1D C 1.29058(12) 0.2877(2) 0.31453(11) 0.0530(10) Uani 1 1 d G . .
H1DA H 1.3660 0.3080 0.3232 0.064 Uiso 1 1 calc R . .
C1E C 1.21828(17) 0.33399(17) 0.35066(9) 0.0497(9) Uani 1 1 d G . .
H1EA H 1.2443 0.3859 0.3840 0.060 Uiso 1 1 calc R . .
C1F C 1.10792(15) 0.30431(16) 0.33798(9) 0.0379(8) Uani 1 1 d G . .
H1FA H 1.0585 0.3359 0.3627 0.046 Uiso 1 1 calc R . .
C1G C 0.86647(17) 0.25196(16) 0.19617(8) 0.0339(7) Uani 1 1 d G . .
C1H C 0.87620(19) 0.20010(15) 0.13865(10) 0.0480(9) Uani 1 1 d G . .
H1HA H 0.9151 0.1311 0.1389 0.058 Uiso 1 1 calc R . .
C1I C 0.8291(2) 0.2492(2) 0.08075(8) 0.0628(12) Uani 1 1 d G . .
H1IA H 0.8357 0.2138 0.0414 0.075 Uiso 1 1 calc R . .
C1J C 0.7722(2) 0.3503(2) 0.08039(9) 0.0638(12) Uani 1 1 d G . .
H1JA H 0.7400 0.3838 0.0408 0.077 Uiso 1 1 calc R . .
C1K C 0.76247(18) 0.40211(16) 0.13792(11) 0.0535(10) Uani 1 1 d G . .
H1KA H 0.7236 0.4711 0.1377 0.064 Uiso 1 1 calc R . .
C1L C 0.80961(17) 0.35296(16) 0.19581(9) 0.0408(8) Uani 1 1 d G . .
H1LA H 0.8030 0.3884 0.2351 0.049 Uiso 1 1 calc R . .
C2A C 0.55324(15) 0.16428(16) 0.41108(9) 0.0318(7) Uani 1 1 d G . .
C2B C 0.57107(16) 0.26920(15) 0.44014(10) 0.0358(7) Uani 1 1 d G . .
H2BA H 0.6303 0.3148 0.4322 0.043 Uiso 1 1 calc R . .
C2C C 0.5023(2) 0.30734(15) 0.48077(10) 0.0573(10) Uani 1 1 d G . .
H2CA H 0.5145 0.3790 0.5006 0.069 Uiso 1 1 calc R . .
C2D C 0.41562(18) 0.2406(2) 0.49233(10) 0.0545(10) Uani 1 1 d G . .
H2DA H 0.3686 0.2666 0.5201 0.065 Uiso 1 1 calc R . .
C2E C 0.39779(16) 0.13565(19) 0.46327(11) 0.0569(10) Uani 1 1 d G . .
H2EA H 0.3386 0.0900 0.4712 0.068 Uiso 1 1 calc R . .
C2F C 0.46660(17) 0.09751(14) 0.42264(10) 0.0482(9) Uani 1 1 d G . .
H2FA H 0.4544 0.0258 0.4028 0.058 Uiso 1 1 calc R . .
C2G C 0.56535(16) 0.08804(17) 0.27980(7) 0.0322(7) Uani 1 1 d G . .
C2H C 0.58167(18) 0.15778(16) 0.22966(10) 0.0509(10) Uani 1 1 d G . .
H2HA H 0.6312 0.2194 0.2376 0.061 Uiso 1 1 calc R . .
C2I C 0.5255(2) 0.1374(2) 0.16789(8) 0.0690(12) Uani 1 1 d G . .
H2IA H 0.5367 0.1851 0.1336 0.083 Uiso 1 1 calc R . .
C2J C 0.4530(2) 0.0473(2) 0.15627(8) 0.0591(11) Uani 1 1 d G . .
H2JA H 0.4146 0.0334 0.1141 0.071 Uiso 1 1 calc R . .
C2K C 0.43667(17) -0.02241(17) 0.20641(11) 0.0553(10) Uani 1 1 d G . .
H2KA H 0.3871 -0.0840 0.1985 0.066 Uiso 1 1 calc R . .
C2L C 0.49284(18) -0.00206(16) 0.26817(9) 0.0462(9) Uani 1 1 d G . .
H2LA H 0.4817 -0.0497 0.3024 0.055 Uiso 1 1 calc R . .
O21 O 0.8177(2) 0.37870(19) 0.42468(11) 0.0538(7) Uani 1 1 d . . .
O22 O 0.9005(3) 0.4864(2) 0.36172(14) 0.0785(9) Uani 1 1 d . . .
C23 C 0.8570(3) 0.4667(3) 0.40832(17) 0.0423(8) Uani 1 1 d . A .
C24 C 0.8528(4) 0.5670(3) 0.4541(2) 0.0603(11) Uani 1 1 d D . .
F25A F 0.8156(10) 0.5426(4) 0.5052(3) 0.137(3) Uani 0.80 1 d PDU A 1
F26A F 0.9497(3) 0.6171(4) 0.4710(3) 0.1031(16) Uani 0.80 1 d PDU A 1
F27A F 0.7880(3) 0.6480(3) 0.4255(3) 0.0784(13) Uani 0.80 1 d PDU A 1
F25B F 0.859(5) 0.6637(16) 0.4276(16) 0.28(2) Uani 0.20 1 d PDU A 2
F26B F 0.7551(11) 0.563(3) 0.4727(10) 0.157(17) Uani 0.20 1 d PDU A 2
F27B F 0.8980(16) 0.547(2) 0.5123(7) 0.117(12) Uani 0.20 1 d PDU A 2

loop_
_atom_site_aniso_label
_atom_site_aniso_U_11
_atom_site_aniso_U_22
_atom_site_aniso_U_33
_atom_site_aniso_U_23
_atom_site_aniso_U_13
_atom_site_aniso_U_12
Ag 0.03344(14) 0.03226(13) 0.03211(14) -0.00321(10) 0.00647(10) -0.00215(10)
P1 0.0294(4) 0.0319(4) 0.0291(4) -0.0016(3) 0.0049(3) -0.0031(3)
P2 0.0332(4) 0.0288(4) 0.0273(4) -0.0011(3) 0.0054(3) 0.0008(3)
C1 0.0399(18) 0.0320(15) 0.0305(16) -0.0064(13) 0.0084(14) 0.0008(13)
C2 0.0366(18) 0.0297(16) 0.0352(17) 0.0004(13) 0.0083(14) 0.0072(13)
N3 0.0299(13) 0.0335(13) 0.0232(13) 0.0001(10) 0.0023(11) 0.0023(10)
C4 0.0396(19) 0.0317(16) 0.0301(17) 0.0004(13) -0.0002(14) -0.0012(13)
C5 0.0326(17) 0.0369(16) 0.0306(17) 0.0033(13) 0.0020(14) -0.0029(13)
C11 0.0278(16) 0.0263(14) 0.0288(16) 0.0016(12) 0.0027(13) 0.0041(12)
C12 0.0361(18) 0.0268(14) 0.0358(17) 0.0036(13) -0.0045(14) -0.0032(13)
C13 0.0412(18) 0.0301(15) 0.0338(17) 0.0087(13) 0.0031(14) -0.0020(13)
C1A 0.0326(17) 0.0326(15) 0.0291(16) 0.0075(13) 0.0044(13) 0.0025(13)
C1B 0.041(2) 0.0446(18) 0.0391(19) 0.0049(15) 0.0103(16) 0.0079(15)
C1C 0.038(2) 0.064(2) 0.060(2) 0.020(2) 0.0181(18) 0.0141(17)
C1D 0.033(2) 0.066(2) 0.056(2) 0.017(2) -0.0030(18) -0.0050(17)
C1E 0.045(2) 0.053(2) 0.046(2) 0.0042(17) -0.0055(18) -0.0055(17)
C1F 0.0375(18) 0.0403(17) 0.0344(18) 0.0021(14) 0.0020(15) 0.0039(14)
C1G 0.0264(16) 0.0406(18) 0.0339(17) 0.0068(13) 0.0031(13) -0.0043(13)
C1H 0.060(2) 0.051(2) 0.0313(18) 0.0027(16) 0.0040(17) 0.0030(17)
C1I 0.084(3) 0.070(3) 0.0303(19) -0.0001(17) 0.001(2) -0.007(2)
C1J 0.061(3) 0.069(3) 0.052(2) 0.022(2) -0.016(2) -0.003(2)
C1K 0.038(2) 0.058(2) 0.062(3) 0.0223(19) 0.0035(18) 0.0063(17)
C1L 0.0326(18) 0.0449(18) 0.045(2) 0.0083(15) 0.0079(15) 0.0022(14)
C2A 0.0299(17) 0.0400(17) 0.0261(16) 0.0029(13) 0.0064(13) 0.0025(13)
C2B 0.0363(18) 0.0363(17) 0.0374(18) -0.0044(14) 0.0137(14) -0.0041(13)
C2C 0.070(3) 0.053(2) 0.054(2) -0.0083(19) 0.025(2) 0.003(2)
C2D 0.055(2) 0.075(3) 0.039(2) 0.0042(18) 0.0233(18) 0.016(2)
C2E 0.049(2) 0.075(3) 0.052(2) 0.000(2) 0.0221(19) -0.010(2)
C2F 0.046(2) 0.056(2) 0.047(2) -0.0084(17) 0.0195(17) -0.0130(17)
C2G 0.0305(17) 0.0350(16) 0.0301(16) -0.0053(13) 0.0026(13) 0.0018(13)
C2H 0.059(2) 0.054(2) 0.0364(19) 0.0050(16) -0.0012(18) -0.0114(18)
C2I 0.085(3) 0.082(3) 0.035(2) 0.013(2) -0.002(2) -0.008(2)
C2J 0.059(3) 0.074(3) 0.038(2) -0.0108(19) -0.0101(19) 0.007(2)
C2K 0.050(2) 0.060(2) 0.050(2) -0.0157(19) -0.0050(19) -0.0105(18)
C2L 0.046(2) 0.053(2) 0.0376(19) -0.0016(16) 0.0016(17) -0.0112(17)
O21 0.0746(18) 0.0416(14) 0.0513(15) -0.0168(11) 0.0278(13) -0.0215(12)
O22 0.132(3) 0.0494(16) 0.0653(19) 0.0062(14) 0.0483(19) -0.0044(17)
C23 0.048(2) 0.0358(18) 0.042(2) -0.0045(15) 0.0039(17) 0.0025(15)
C24 0.064(3) 0.046(2) 0.068(3) -0.018(2) 0.006(2) 0.007(2)
F25A 0.287(9) 0.064(3) 0.088(5) -0.027(3) 0.110(5) -0.016(5)
F26A 0.070(3) 0.076(3) 0.153(4) -0.058(3) -0.009(3) -0.0128(19)
F27A 0.070(2) 0.040(2) 0.120(3) -0.016(2) 0.005(2) 0.0180(18)
F25B 0.54(7) 0.041(12) 0.27(4) -0.020(16) 0.10(5) -0.11(3)
F26B 0.117(15) 0.22(3) 0.11(2) -0.11(2) -0.042(15) 0.102(19)
F27B 0.066(11) 0.19(2) 0.079(14) -0.103(16) -0.034(12) 0.042(14)

loop_
_atom_type_symbol
_atom_type_description
_atom_type_scat_dispersion_real
_atom_type_scat_dispersion_imag
_atom_type_scat_source
C C 0.0033 0.0016 'International Tables Vol C Tables 4.2.6.8 and 6.1.1.4'
H H 0.0000 0.0000 'International Tables Vol C Tables 4.2.6.8 and 6.1.1.4'
N N 0.0061 0.0033 'International Tables Vol C Tables 4.2.6.8 and 6.1.1.4'
O O 0.0106 0.0060 'International Tables Vol C Tables 4.2.6.8 and 6.1.1.4'
F F 0.0171 0.0103 'International Tables Vol C Tables 4.2.6.8 and 6.1.1.4'
P P 0.1023 0.0942 'International Tables Vol C Tables 4.2.6.8 and 6.1.1.4'
Ag Ag -0.8971 1.1015 'International Tables Vol C Tables 4.2.6.8 and 6.1.1.4'

loop_
_geom_angle_atom_site_label_1
_geom_angle_atom_site_label_2
_geom_angle_atom_site_label_3
_geom_angle
_geom_angle_site_symmetry_1
_geom_angle_site_symmetry_3
_geom_angle_publ_flag
O21 Ag P2 130.69(7) . . ?
O21 Ag P1 109.10(7) . . ?
P2 Ag P1 120.03(3) . . ?
C2A P1 C5 102.87(12) . . ?
C2A P1 C2G 107.42(10) . . ?
C5 P1 C2G 103.20(11) . . ?
C2A P1 Ag 119.04(7) . . ?
C5 P1 Ag 109.13(10) . . ?
C2G P1 Ag 113.54(7) . . ?
C1G P2 C1 104.00(11) . . ?
C1G P2 C1A 106.26(10) . . ?
C1 P2 C1A 104.20(12) . . ?
C1G P2 Ag 112.14(7) . . ?
C1 P2 Ag 107.53(11) . . ?
C1A P2 Ag 121.17(7) . . ?
C2 C1 P2 111.37(19) . . ?
C2 C1 H1A 109.4 . . ?
P2 C1 H1A 109.4 . . ?
C2 C1 H1B 109.4 . . ?
P2 C1 H1B 109.4 . . ?
H1A C1 H1B 108.0 . . ?
N3 C2 C1 113.9(2) . . ?
N3 C2 H2A 108.8 . . ?
C1 C2 H2A 108.8 . . ?
N3 C2 H2B 108.8 . . ?
C1 C2 H2B 108.8 . . ?
H2A C2 H2B 107.7 . . ?
C11 N3 C2 113.6(2) . . ?
C11 N3 C4 116.2(2) . . ?
C2 N3 C4 112.2(2) . . ?
N3 C4 C5 112.1(2) . . ?
N3 C4 H4A 109.2 . . ?
C5 C4 H4A 109.2 . . ?
N3 C4 H4B 109.2 . . ?
C5 C4 H4B 109.2 . . ?
H4A C4 H4B 107.9 . . ?
C4 C5 P1 112.4(2) . . ?
C4 C5 H5A 109.1 . . ?
P1 C5 H5A 109.1 . . ?
C4 C5 H5B 109.1 . . ?
P1 C5 H5B 109.1 . . ?
H5A C5 H5B 107.9 . . ?
C13 C11 C12 118.0(2) . . ?
C13 C11 N3 118.0(3) . . ?
C12 C11 N3 124.0(2) . . ?
C11 C12 C13 120.8(3) . 3_756 ?
C11 C12 H12A 119.6 . . ?
C13 C12 H12A 119.6 3_756 . ?
C11 C13 C12 121.2(3) . 3_756 ?
C11 C13 H13A 119.4 . . ?
C12 C13 H13A 119.4 3_756 . ?
C1B C1A C1F 120.0 . . ?
C1B C1A P2 122.28(11) . . ?
C1F C1A P2 117.72(11) . . ?
C1A C1B C1C 120.0 . . ?
C1A C1B H1BA 120.0 . . ?
C1C C1B H1BA 120.0 . . ?
C1D C1C C1B 120.0 . . ?
C1D C1C H1CA 120.0 . . ?
C1B C1C H1CA 120.0 . . ?
C1C C1D C1E 120.0 . . ?
C1C C1D H1DA 120.0 . . ?
C1E C1D H1DA 120.0 . . ?
C1D C1E C1F 120.0 . . ?
C1D C1E H1EA 120.0 . . ?
C1F C1E H1EA 120.0 . . ?
C1E C1F C1A 120.0 . . ?
C1E C1F H1FA 120.0 . . ?
C1A C1F H1FA 120.0 . . ?
C1H C1G C1L 120.0 . . ?
C1H C1G P2 123.57(11) . . ?
C1L C1G P2 116.43(11) . . ?
C1G C1H C1I 120.0 . . ?
C1G C1H H1HA 120.0 . . ?
C1I C1H H1HA 120.0 . . ?
C1J C1I C1H 120.0 . . ?
C1J C1I H1IA 120.0 . . ?
C1H C1I H1IA 120.0 . . ?
C1I C1J C1K 120.0 . . ?
C1I C1J H1JA 120.0 . . ?
C1K C1J H1JA 120.0 . . ?
C1J C1K C1L 120.0 . . ?
C1J C1K H1KA 120.0 . . ?
C1L C1K H1KA 120.0 . . ?
C1K C1L C1G 120.0 . . ?
C1K C1L H1LA 120.0 . . ?
C1G C1L H1LA 120.0 . . ?
C2B C2A C2F 120.0 . . ?
C2B C2A P1 117.35(12) . . ?
C2F C2A P1 122.65(12) . . ?
C2A C2B C2C 120.0 . . ?
C2A C2B H2BA 120.0 . . ?
C2C C2B H2BA 120.0 . . ?
C2D C2C C2B 120.0 . . ?
C2D C2C H2CA 120.0 . . ?
C2B C2C H2CA 120.0 . . ?
C2E C2D C2C 120.0 . . ?
C2E C2D H2DA 120.0 . . ?
C2C C2D H2DA 120.0 . . ?
C2D C2E C2F 120.0 . . ?
C2D C2E H2EA 120.0 . . ?
C2F C2E H2EA 120.0 . . ?
C2E C2F C2A 120.0 . . ?
C2E C2F H2FA 120.0 . . ?
C2A C2F H2FA 120.0 . . ?
C2H C2G C2L 120.0 . . ?
C2H C2G P1 116.20(11) . . ?
C2L C2G P1 123.76(11) . . ?
C2I C2H C2G 120.0 . . ?
C2I C2H H2HA 120.0 . . ?
C2G C2H H2HA 120.0 . . ?
C2H C2I C2J 120.0 . . ?
C2H C2I H2IA 120.0 . . ?
C2J C2I H2IA 120.0 . . ?
C2K C2J C2I 120.0 . . ?
C2K C2J H2JA 120.0 . . ?
C2I C2J H2JA 120.0 . . ?
C2J C2K C2L 120.0 . . ?
C2J C2K H2KA 120.0 . . ?
C2L C2K H2KA 120.0 . . ?
C2K C2L C2G 120.0 . . ?
C2K C2L H2LA 120.0 . . ?
C2G C2L H2LA 120.0 . . ?
C23 O21 Ag 115.1(2) . . ?
O22 C23 O21 129.9(3) . . ?
O22 C23 C24 115.3(3) . . ?
O21 C23 C24 114.8(3) . . ?
F25A C24 F27B 46.1(9) . . ?
F25A C24 F25B 129(2) . . ?
F27B C24 F25B 122.5(19) . . ?
F25A C24 F27A 105.8(6) . . ?
F27B C24 F27A 134.3(9) . . ?
F25B C24 F27A 40(3) . . ?
F25A C24 F26A 108.4(5) . . ?
F27B C24 F26A 66.8(11) . . ?
F25B C24 F26A 66(3) . . ?
F27A C24 F26A 104.0(4) . . ?
F25A C24 F26B 42.7(8) . . ?
F27B C24 F26B 88.4(12) . . ?
F25B C24 F26B 107(3) . . ?
F27A C24 F26B 69.8(12) . . ?
F26A C24 F26B 139.0(9) . . ?
F25A C24 C23 114.4(4) . . ?
F27B C24 C23 113.8(10) . . ?
F25B C24 C23 113.7(16) . . ?
F27A C24 C23 110.9(4) . . ?
F26A C24 C23 112.6(4) . . ?
F26B C24 C23 107.1(10) . . ?

loop_
_geom_bond_atom_site_label_1
_geom_bond_atom_site_label_2
_geom_bond_distance
_geom_bond_site_symmetry_2
_geom_bond_publ_flag
Ag O21 2.268(2) . ?
Ag P2 2.4149(9) . ?
Ag P1 2.4497(8) . ?
P1 C2A 1.8263(18) . ?
P1 C5 1.830(3) . ?
P1 C2G 1.8396(15) . ?
P2 C1G 1.8222(15) . ?
P2 C1 1.827(3) . ?
P2 C1A 1.8303(16) . ?
C1 C2 1.527(4) . ?
C1 H1A 0.9900 . ?
C1 H1B 0.9900 . ?
C2 N3 1.464(4) . ?
C2 H2A 0.9900 . ?
C2 H2B 0.9900 . ?
N3 C11 1.433(3) . ?
N3 C4 1.468(4) . ?
C4 C5 1.521(4) . ?
C4 H4A 0.9900 . ?
C4 H4B 0.9900 . ?
C5 H5A 0.9900 . ?
C5 H5B 0.9900 . ?
C11 C13 1.383(4) . ?
C11 C12 1.385(4) . ?
C12 C13 1.391(4) 3_756 ?
C12 H12A 0.9500 . ?
C13 C12 1.391(4) 3_756 ?
C13 H13A 0.9500 . ?
C1A C1B 1.3900 . ?
C1A C1F 1.3900 . ?
C1B C1C 1.3900 . ?
C1B H1BA 0.9500 . ?
C1C C1D 1.3900 . ?
C1C H1CA 0.9500 . ?
C1D C1E 1.3900 . ?
C1D H1DA 0.9500 . ?
C1E C1F 1.3900 . ?
C1E H1EA 0.9500 . ?
C1F H1FA 0.9500 . ?
C1G C1H 1.3900 . ?
C1G C1L 1.3900 . ?
C1H C1I 1.3900 . ?
C1H H1HA 0.9500 . ?
C1I C1J 1.3900 . ?
C1I H1IA 0.9500 . ?
C1J C1K 1.3900 . ?
C1J H1JA 0.9500 . ?
C1K C1L 1.3900 . ?
C1K H1KA 0.9500 . ?
C1L H1LA 0.9500 . ?
C2A C2B 1.3900 . ?
C2A C2F 1.3900 . ?
C2B C2C 1.3900 . ?
C2B H2BA 0.9500 . ?
C2C C2D 1.3900 . ?
C2C H2CA 0.9500 . ?
C2D C2E 1.3900 . ?
C2D H2DA 0.9500 . ?
C2E C2F 1.3900 . ?
C2E H2EA 0.9500 . ?
C2F H2FA 0.9500 . ?
C2G C2H 1.3900 . ?
C2G C2L 1.3900 . ?
C2H C2I 1.3900 . ?
C2H H2HA 0.9500 . ?
C2I C2J 1.3900 . ?
C2I H2IA 0.9500 . ?
C2J C2K 1.3900 . ?
C2J H2JA 0.9500 . ?
C2K C2L 1.3900 . ?
C2K H2KA 0.9500 . ?
C2L H2LA 0.9500 . ?
O21 C23 1.228(4) . ?
O22 C23 1.228(4) . ?
C23 C24 1.543(5) . ?
C24 F25A 1.283(6) . ?
C24 F27B 1.284(13) . ?
C24 F25B 1.287(14) . ?
C24 F27A 1.328(5) . ?
C24 F26A 1.330(5) . ?
C24 F26B 1.337(15) . ?

loop_
_geom_torsion_atom_site_label_1
_geom_torsion_atom_site_label_2
_geom_torsion_atom_site_label_3
_geom_torsion_atom_site_label_4
_geom_torsion
_geom_torsion_site_symmetry_1
_geom_torsion_site_symmetry_2
_geom_torsion_site_symmetry_3
_geom_torsion_site_symmetry_4
_geom_torsion_publ_flag
O21 Ag P1 C2A 4.06(11) . . . . ?
P2 Ag P1 C2A -171.54(8) . . . . ?
O21 Ag P1 C5 -113.46(13) . . . . ?
P2 Ag P1 C5 70.93(11) . . . . ?
O21 Ag P1 C2G 132.04(11) . . . . ?
P2 Ag P1 C2G -43.57(9) . . . . ?
O21 Ag P2 C1G -93.29(11) . . . . ?
P1 Ag P2 C1G 81.23(8) . . . . ?
O21 Ag P2 C1 152.98(13) . . . . ?
P1 Ag P2 C1 -32.49(10) . . . . ?
O21 Ag P2 C1A 33.53(12) . . . . ?
P1 Ag P2 C1A -151.95(8) . . . . ?
C1G P2 C1 C2 -174.6(2) . . . . ?
C1A P2 C1 C2 74.3(2) . . . . ?
Ag P2 C1 C2 -55.5(2) . . . . ?
P2 C1 C2 N3 61.5(3) . . . . ?
C1 C2 N3 C11 -146.4(2) . . . . ?
C1 C2 N3 C4 79.3(3) . . . . ?
C11 N3 C4 C5 67.9(3) . . . . ?
C2 N3 C4 C5 -159.0(2) . . . . ?
N3 C4 C5 P1 64.6(3) . . . . ?
C2A P1 C5 C4 -173.81(18) . . . . ?
C2G P1 C5 C4 74.5(2) . . . . ?
Ag P1 C5 C4 -46.5(2) . . . . ?
C2 N3 C11 C13 66.6(3) . . . . ?
C4 N3 C11 C13 -160.9(3) . . . . ?
C2 N3 C11 C12 -114.0(3) . . . . ?
C4 N3 C11 C12 18.5(4) . . . . ?
C13 C11 C12 C13 -0.8(5) . . . 3_756 ?
N3 C11 C12 C13 179.8(3) . . . 3_756 ?
C12 C11 C13 C12 0.8(5) . . . 3_756 ?
N3 C11 C13 C12 -179.8(3) . . . 3_756 ?
C1G P2 C1A C1B -66.77(14) . . . . ?
C1 P2 C1A C1B 42.72(16) . . . . ?
Ag P2 C1A C1B 163.80(9) . . . . ?
C1G P2 C1A C1F 112.73(12) . . . . ?
C1 P2 C1A C1F -137.78(14) . . . . ?
Ag P2 C1A C1F -16.70(13) . . . . ?
C1F C1A C1B C1C 0.0 . . . . ?
P2 C1A C1B C1C 179.49(15) . . . . ?
C1A C1B C1C C1D 0.0 . . . . ?
C1B C1C C1D C1E 0.0 . . . . ?
C1C C1D C1E C1F 0.0 . . . . ?
C1D C1E C1F C1A 0.0 . . . . ?
C1B C1A C1F C1E 0.0 . . . . ?
P2 C1A C1F C1E -179.52(14) . . . . ?
C1 P2 C1G C1H -30.10(18) . . . . ?
C1A P2 C1G C1H 79.53(14) . . . . ?
Ag P2 C1G C1H -145.99(11) . . . . ?
C1 P2 C1G C1L 149.06(15) . . . . ?
C1A P2 C1G C1L -101.31(13) . . . . ?
Ag P2 C1G C1L 33.17(13) . . . . ?
C1L C1G C1H C1I 0.0 . . . . ?
P2 C1G C1H C1I 179.13(17) . . . . ?
C1G C1H C1I C1J 0.0 . . . . ?
C1H C1I C1J C1K 0.0 . . . . ?
C1I C1J C1K C1L 0.0 . . . . ?
C1J C1K C1L C1G 0.0 . . . . ?
C1H C1G C1L C1K 0.0 . . . . ?
P2 C1G C1L C1K -179.19(16) . . . . ?
C5 P1 C2A C2B 127.95(14) . . . . ?
C2G P1 C2A C2B -123.57(12) . . . . ?
Ag P1 C2A C2B 7.20(14) . . . . ?
C5 P1 C2A C2F -51.58(15) . . . . ?
C2G P1 C2A C2F 56.90(14) . . . . ?
Ag P1 C2A C2F -172.33(10) . . . . ?
C2F C2A C2B C2C 0.0 . . . . ?
P1 C2A C2B C2C -179.54(15) . . . . ?
C2A C2B C2C C2D 0.0 . . . . ?
C2B C2C C2D C2E 0.0 . . . . ?
C2C C2D C2E C2F 0.0 . . . . ?
C2D C2E C2F C2A 0.0 . . . . ?
C2B C2A C2F C2E 0.0 . . . . ?
P1 C2A C2F C2E 179.52(16) . . . . ?
C2A P1 C2G C2H 114.47(13) . . . . ?
C5 P1 C2G C2H -137.28(15) . . . . ?
Ag P1 C2G C2H -19.29(14) . . . . ?
C2A P1 C2G C2L -67.83(15) . . . . ?
C5 P1 C2G C2L 40.42(18) . . . . ?
Ag P1 C2G C2L 158.41(12) . . . . ?
C2L C2G C2H C2I 0.0 . . . . ?
P1 C2G C2H C2I 177.79(16) . . . . ?
C2G C2H C2I C2J 0.0 . . . . ?
C2H C2I C2J C2K 0.0 . . . . ?
C2I C2J C2K C2L 0.0 . . . . ?
C2J C2K C2L C2G 0.0 . . . . ?
C2H C2G C2L C2K 0.0 . . . . ?
P1 C2G C2L C2K -177.62(17) . . . . ?
P2 Ag O21 C23 27.9(3) . . . . ?
P1 Ag O21 C23 -147.1(2) . . . . ?
Ag O21 C23 O22 -6.3(5) . . . . ?
Ag O21 C23 C24 174.9(2) . . . . ?
O22 C23 C24 F25A -174.4(7) . . . . ?
O21 C23 C24 F25A 4.5(8) . . . . ?
O22 C23 C24 F27B -123.6(13) . . . . ?
O21 C23 C24 F27B 55.3(14) . . . . ?
O22 C23 C24 F25B 23(3) . . . . ?
O21 C23 C24 F25B -158(3) . . . . ?
O22 C23 C24 F27A 66.0(5) . . . . ?
O21 C23 C24 F27A -115.0(4) . . . . ?
O22 C23 C24 F26A -50.1(6) . . . . ?
O21 C23 C24 F26A 128.9(5) . . . . ?
O22 C23 C24 F26B 140.4(13) . . . . ?
O21 C23 C24 F26B -40.6(13) . . . . ?
